data_4029372
loop_
_publ_author_name
'Li, Junbo'
'Li, Peizhou'
'Wu, Jiansheng'
'Gao, Junkuo'
'Xiong, Wei-Wei'
'Zhang, Guodong'
'Zhao, Yanli'
'Zhang, Qichun'

_publ_section_title
;
 [4 + 2] Cycloaddition Reaction To Approach Diazatwistpentacenes:
 Synthesis, Structures, Physical Properties, and Self-assembly.
;
_journal_issue 10
_journal_name_full 'The Journal of organic chemistry'
_journal_page_first 4438
_journal_page_last 4445
_journal_paper_doi 10.1021/jo500400d
_journal_volume 79
_journal_year 2014
_chemical_formula_moiety 'C46 H26 N2 S2'
_chemical_formula_sum 'C46 H26 N2 S2'
_chemical_formula_weight 670.81
_space_group_IT_number 2
_space_group_name_Hall '-P 1'
_symmetry_cell_setting triclinic
_symmetry_space_group_name_Hall '-P 1'
_symmetry_space_group_name_H-M 'P -1'
_atom_sites_solution_hydrogens geom
_atom_sites_solution_primary direct
_atom_sites_solution_secondary difmap
_audit_creation_method SHELXL-97
_cell_angle_alpha 81.765(3)
_cell_angle_beta 78.203(4)
_cell_angle_gamma 70.812(4)
_cell_formula_units_Z 2
_cell_length_a 10.3831(6)
_cell_length_b 13.0198(5)
_cell_length_c 13.2997(6)
_cell_measurement_reflns_used 4958
_cell_measurement_temperature 293(2)
_cell_measurement_theta_max 72.8640
_cell_measurement_theta_min 3.5980
_cell_volume 1656.55(14)
_computing_cell_refinement 'CrysAlisPro, Agilent Technologies,Version 1.1'
_computing_data_collection 'CrysAlisPro, Agilent Technologies,Version 1.1'
_computing_data_reduction 'CrysAlisPro, Agilent Technologies,Version 1.1'
_computing_molecular_graphics 'DIAMOND. Version 3.0. Crystal Impact'
_computing_publication_material 'Windows Word 2003'
_computing_structure_refinement 'SHELXL-97 (Sheldrick, 1997)'
_computing_structure_solution 'SHELXS-97 (Sheldrick, 1990)'
_diffrn_ambient_temperature 293(2)
_diffrn_detector_area_resol_mean 10.6613
_diffrn_measured_fraction_theta_full 0.988
_diffrn_measured_fraction_theta_max 0.988
_diffrn_measurement_device_type 'SuperNova, Dual, Cu at zero, Atlas'
_diffrn_measurement_method '\w scans'
_diffrn_radiation_monochromator graphite
_diffrn_radiation_source 'fine-focus sealed tube'
_diffrn_radiation_type CuK\a
_diffrn_radiation_wavelength 1.54178
_diffrn_reflns_av_R_equivalents 0.0173
_diffrn_reflns_av_sigmaI/netI 0.0226
_diffrn_reflns_limit_h_max 12
_diffrn_reflns_limit_h_min -12
_diffrn_reflns_limit_k_max 15
_diffrn_reflns_limit_k_min -12
_diffrn_reflns_limit_l_max 16
_diffrn_reflns_limit_l_min -13
_diffrn_reflns_number 11261
_diffrn_reflns_theta_full 70.00
_diffrn_reflns_theta_max 70.00
_diffrn_reflns_theta_min 3.41
_exptl_absorpt_coefficient_mu 1.743
_exptl_absorpt_correction_T_max 1.00000
_exptl_absorpt_correction_T_min 0.89876
_exptl_absorpt_correction_type multi-scan
_exptl_absorpt_process_details 'CrysAlisPro, Agilent Technologies'
_exptl_crystal_colour orange
_exptl_crystal_density_diffrn 1.345
_exptl_crystal_density_method 'not measured'
_exptl_crystal_description block
_exptl_crystal_F_000 696
_exptl_crystal_size_max 0.23
_exptl_crystal_size_mid 0.21
_exptl_crystal_size_min 0.18
_refine_diff_density_max 0.385
_refine_diff_density_min -0.351
_refine_diff_density_rms 0.040
_refine_ls_extinction_method none
_refine_ls_goodness_of_fit_ref 1.046
_refine_ls_hydrogen_treatment mixed
_refine_ls_matrix_type full
_refine_ls_number_parameters 543
_refine_ls_number_reflns 6206
_refine_ls_number_restraints 0
_refine_ls_restrained_S_all 1.046
_refine_ls_R_factor_all 0.0585
_refine_ls_R_factor_gt 0.0467
_refine_ls_shift/su_max 0.000
_refine_ls_shift/su_mean 0.000
_refine_ls_structure_factor_coef Fsqd
_refine_ls_weighting_details 'calc w=1/[\s^2^(Fo^2^)+(0.0934P)^2^+0.1638P] where P=(Fo^2^+2Fc^2^)/3'
_refine_ls_weighting_scheme calc
_refine_ls_wR_factor_gt 0.1391
_refine_ls_wR_factor_ref 0.1528
_reflns_number_gt 4941
_reflns_number_total 6206
_reflns_threshold_expression >2sigma(I)
_cod_data_source_file jo500400d_si_003.cif
_cod_data_source_block x
_cod_depositor_comments
;
 Marking attached hydrogen atoms.

 Antanas Vaitkus,
 2018-01-29

 Adding full bibliography for 4029372--4029374.cif.
;
_cod_original_sg_symbol_H-M P-1
_cod_database_code 4029372

loop_
_symmetry_equiv_pos_as_xyz
'x, y, z'
'-x, -y, -z'

loop_
_atom_site_label
_atom_site_type_symbol
_atom_site_fract_x
_atom_site_fract_y
_atom_site_fract_z
_atom_site_U_iso_or_equiv
_atom_site_adp_type
_atom_site_occupancy
_atom_site_symmetry_multiplicity
_atom_site_calc_flag
_atom_site_refinement_flags
_atom_site_disorder_assembly
_atom_site_disorder_group
_atom_site_attached_hydrogens
S1 S 0.41406(8) 0.09837(6) 0.39753(5) 0.0896(2) Uani 1 1 d . . . 0
S2A S 0.88190(9) 0.02985(8) -0.08000(9) 0.0772(3) Uani 0.50 1 d P A 1 0
C3A C 0.71356(10) 0.20956(8) -0.16875(9) 0.0780(3) Uani 0.50 1 d P A 1 1
C26A C 0.72488(19) 0.11292(16) -0.07566(17) 0.0569(4) Uani 0.50 1 d P A 1 0
C46A C 0.9502(3) 0.0805(3) -0.1796(3) 0.0919(8) Uani 0.50 1 d P A 1 1
C47A C 0.8671(3) 0.1695(3) -0.2255(2) 0.0925(8) Uani 0.50 1 d P A 1 1
C2B C 0.88190(9) 0.02985(8) -0.08000(9) 0.0772(3) Uani 0.50 1 d P A 2 1
S3B S 0.71356(10) 0.20956(8) -0.16875(9) 0.0780(3) Uani 0.50 1 d P A 2 0
C26B C 0.72488(19) 0.11292(16) -0.07566(17) 0.0569(4) Uani 0.50 1 d P A 2 0
C46B C 0.9502(3) 0.0805(3) -0.1796(3) 0.0919(8) Uani 0.50 1 d P A 2 1
C47B C 0.8671(3) 0.1695(3) -0.2255(2) 0.0925(8) Uani 0.50 1 d P A 2 1
C1 C 0.27353(17) 0.23644(13) -0.08080(13) 0.0450(4) Uani 1 1 d . . . 0
C2 C 0.18158(17) 0.23701(13) 0.01485(13) 0.0455(4) Uani 1 1 d . . . 0
C3 C 0.37845(18) 0.13678(13) 0.10045(14) 0.0478(4) Uani 1 1 d . . . 0
C4 C 0.07622(18) 0.33680(13) -0.16654(13) 0.0465(4) Uani 1 1 d . . . 0
C5 C 0.23758(18) 0.18283(14) 0.10299(14) 0.0484(4) Uani 1 1 d . . . 0
C6 C 0.03750(17) 0.29635(13) 0.02103(13) 0.0459(4) Uani 1 1 d . . . 0
C7 C 0.47066(17) 0.14253(13) 0.00645(14) 0.0473(4) Uani 1 1 d . A . 0
C8 C -0.01308(17) 0.35372(13) -0.06740(14) 0.0458(4) Uani 1 1 d . . . 0
C9 C -0.1251(2) 0.44311(15) -0.25393(16) 0.0545(4) Uani 1 1 d . . . 0
C10 C 0.21853(18) 0.28730(13) -0.17211(13) 0.0467(4) Uani 1 1 d . . . 0
C11 C 0.41673(18) 0.18797(13) -0.08252(14) 0.0479(4) Uani 1 1 d . . . 0
N1 N 0.57431(17) 0.04960(14) 0.18776(14) 0.0634(4) Uani 1 1 d . . . 0
C13 C 0.32111(18) 0.29782(14) -0.26649(13) 0.0488(4) Uani 1 1 d . . . 0
C14 C 0.43988(19) 0.08612(14) 0.19058(15) 0.0525(4) Uani 1 1 d . . . 0
C15 C 0.01175(19) 0.37060(14) -0.26076(14) 0.0511(4) Uani 1 1 d . . . 0
C16 C -0.04997(17) 0.28602(14) 0.12388(14) 0.0487(4) Uani 1 1 d . . . 0
C17 C 0.61676(18) 0.10425(14) 0.01189(15) 0.0517(4) Uani 1 1 d . . . 0
C18 C 0.3567(2) 0.07609(15) 0.29309(15) 0.0582(5) Uani 1 1 d . . . 0
N2 N 0.66325(17) 0.06120(14) 0.09822(14) 0.0630(4) Uani 1 1 d . A . 0
C20 C -0.15256(18) 0.43595(14) -0.06389(15) 0.0502(4) Uani 1 1 d . . . 0
C21 C -0.20376(18) 0.47948(14) -0.15705(16) 0.0533(4) Uani 1 1 d . . . 0
C22 C -0.2326(2) 0.47878(16) 0.02688(18) 0.0594(5) Uani 1 1 d . . . 0
C23 C 0.0762(2) 0.32596(19) -0.35407(16) 0.0616(5) Uani 1 1 d . . . 0
C24 C -0.13957(19) 0.22397(16) 0.13635(16) 0.0560(4) Uani 1 1 d . . . 0
C25 C -0.4154(2) 0.59423(17) -0.0604(2) 0.0692(6) Uani 1 1 d . . . 0
C27 C -0.3373(2) 0.55828(16) -0.15441(19) 0.0643(5) Uani 1 1 d . . . 0
C28 C -0.1858(2) 0.47788(18) -0.34500(18) 0.0693(6) Uani 1 1 d . . . 0
C29 C 0.4107(2) 0.20871(17) -0.31856(15) 0.0600(5) Uani 1 1 d . . . 0
C30 C -0.3629(2) 0.55602(16) 0.0285(2) 0.0652(5) Uani 1 1 d . . . 0
C31 C 0.3359(2) 0.40008(16) -0.29902(15) 0.0576(5) Uani 1 1 d . . . 0
C32 C -0.0366(2) 0.32935(19) 0.20968(17) 0.0661(5) Uani 1 1 d . . . 0
C33 C -0.2125(3) 0.2033(2) 0.2320(2) 0.0778(7) Uani 1 1 d . . . 0
C34 C 0.0122(3) 0.3556(2) -0.44117(18) 0.0741(6) Uani 1 1 d . . . 0
C35 C -0.3194(3) 0.5586(2) -0.3386(3) 0.0897(8) Uani 1 1 d . . . 0
C36 C 0.5116(3) 0.2233(2) -0.39983(17) 0.0744(6) Uani 1 1 d . . . 0
C37 C -0.3896(3) 0.5979(2) -0.2498(3) 0.0874(8) Uani 1 1 d . . . 0
C38 C -0.1152(3) 0.4328(2) -0.4367(2) 0.0802(7) Uani 1 1 d . . . 0
C39 C 0.2371(3) 0.0483(2) 0.32317(18) 0.0725(6) Uani 1 1 d . . . 0
C40 C 0.4370(3) 0.4139(2) -0.37953(19) 0.0756(6) Uani 1 1 d . . . 0
C41 C -0.1970(3) 0.2445(3) 0.3162(2) 0.0913(9) Uani 1 1 d . . . 0
C42 C -0.1120(3) 0.3073(3) 0.30611(19) 0.0882(9) Uani 1 1 d . . . 0
C43 C 0.2790(4) 0.0733(3) 0.4802(2) 0.0986(10) Uani 1 1 d . . . 0
C44 C 0.5256(3) 0.3243(2) -0.42979(19) 0.0820(7) Uani 1 1 d . . . 0
C45 C 0.1939(3) 0.0478(3) 0.4315(2) 0.0934(9) Uani 1 1 d . . . 0
H5 H 0.177(2) 0.1778(17) 0.1674(18) 0.063(6) Uiso 1 1 d . . . 0
H11 H 0.483(2) 0.1896(17) -0.1464(17) 0.059(6) Uiso 1 1 d . . . 0
H22 H -0.206(2) 0.4629(19) 0.088(2) 0.070(7) Uiso 1 1 d . . . 0
H23 H 0.162(2) 0.2756(19) -0.3584(17) 0.065(6) Uiso 1 1 d . . . 0
H32 H 0.027(2) 0.3732(18) 0.1990(17) 0.062(6) Uiso 1 1 d . . . 0
H29 H 0.400(2) 0.138(2) -0.2933(18) 0.070(6) Uiso 1 1 d . . . 0
H30 H -0.411(2) 0.5805(18) 0.0953(18) 0.063(6) Uiso 1 1 d . . . 0
H25 H -0.504(3) 0.645(2) -0.0634(19) 0.082(7) Uiso 1 1 d . . . 0
H31 H 0.280(2) 0.4561(18) -0.2627(17) 0.059(6) Uiso 1 1 d . . . 0
H24 H -0.146(2) 0.1955(19) 0.0796(18) 0.069(6) Uiso 1 1 d . . . 0
H37 H -0.474(3) 0.652(2) -0.241(2) 0.086(8) Uiso 1 1 d . . . 0
H34 H 0.070(3) 0.324(2) -0.503(2) 0.094(9) Uiso 1 1 d . . . 0
H36 H 0.569(3) 0.165(2) -0.430(2) 0.095(9) Uiso 1 1 d . . . 0
H39 H 0.191(3) 0.030(2) 0.283(2) 0.083(8) Uiso 1 1 d . . . 0
H38 H -0.160(3) 0.455(2) -0.491(2) 0.105(10) Uiso 1 1 d . . . 0
H43 H 0.270(3) 0.078(3) 0.550(3) 0.120(11) Uiso 1 1 d . . . 0
H42 H -0.101(3) 0.331(2) 0.359(2) 0.101(9) Uiso 1 1 d . . . 0
H44 H 0.599(4) 0.331(3) -0.479(3) 0.124(11) Uiso 1 1 d . . . 0
H35 H -0.345(3) 0.585(3) -0.399(3) 0.117(11) Uiso 1 1 d . . . 0
H40 H 0.443(3) 0.490(3) -0.397(2) 0.105(9) Uiso 1 1 d . . . 0
H33 H -0.267(3) 0.154(3) 0.243(2) 0.112(11) Uiso 1 1 d . . . 0
H41 H -0.246(3) 0.218(3) 0.373(3) 0.113(10) Uiso 1 1 d . . . 0
H45 H 0.116(4) 0.029(3) 0.464(3) 0.127(12) Uiso 1 1 d . . . 0

loop_
_atom_site_aniso_label
_atom_site_aniso_U_11
_atom_site_aniso_U_22
_atom_site_aniso_U_33
_atom_site_aniso_U_23
_atom_site_aniso_U_13
_atom_site_aniso_U_12
S1 0.1096(5) 0.1020(5) 0.0642(4) -0.0133(3) -0.0348(3) -0.0272(4)
S2A 0.0555(5) 0.0745(5) 0.1009(7) -0.0159(5) -0.0140(5) -0.0149(4)
C3A 0.0623(5) 0.0749(6) 0.0915(7) 0.0047(5) -0.0032(4) -0.0247(4)
C26A 0.0454(9) 0.0564(10) 0.0731(12) -0.0127(9) -0.0136(8) -0.0160(8)
C46A 0.0578(13) 0.0952(19) 0.128(2) -0.0357(17) 0.0012(14) -0.0296(13)
C47A 0.0961(19) 0.0935(19) 0.098(2) -0.0143(15) 0.0058(16) -0.0535(17)
C2B 0.0555(5) 0.0745(5) 0.1009(7) -0.0159(5) -0.0140(5) -0.0149(4)
S3B 0.0623(5) 0.0749(6) 0.0915(7) 0.0047(5) -0.0032(4) -0.0247(4)
C26B 0.0454(9) 0.0564(10) 0.0731(12) -0.0127(9) -0.0136(8) -0.0160(8)
C46B 0.0578(13) 0.0952(19) 0.128(2) -0.0357(17) 0.0012(14) -0.0296(13)
C47B 0.0961(19) 0.0935(19) 0.098(2) -0.0143(15) 0.0058(16) -0.0535(17)
C1 0.0435(8) 0.0420(8) 0.0499(9) -0.0039(6) -0.0120(7) -0.0110(7)
C2 0.0438(8) 0.0446(8) 0.0495(9) -0.0046(7) -0.0117(7) -0.0129(7)
C3 0.0496(9) 0.0436(8) 0.0523(9) -0.0039(7) -0.0170(7) -0.0125(7)
C4 0.0462(9) 0.0442(8) 0.0502(9) -0.0028(7) -0.0148(7) -0.0120(7)
C5 0.0467(9) 0.0492(9) 0.0482(9) -0.0033(7) -0.0117(7) -0.0112(7)
C6 0.0420(8) 0.0457(8) 0.0513(9) -0.0081(7) -0.0110(7) -0.0119(7)
C7 0.0439(9) 0.0428(8) 0.0557(10) -0.0057(7) -0.0141(7) -0.0100(7)
C8 0.0422(8) 0.0446(8) 0.0526(9) -0.0058(7) -0.0135(7) -0.0121(7)
C9 0.0553(10) 0.0504(9) 0.0639(11) 0.0010(8) -0.0253(9) -0.0178(8)
C10 0.0486(9) 0.0441(8) 0.0471(9) -0.0043(7) -0.0114(7) -0.0115(7)
C11 0.0444(9) 0.0469(9) 0.0515(10) -0.0040(7) -0.0104(7) -0.0115(7)
N1 0.0558(9) 0.0681(10) 0.0664(10) 0.0016(8) -0.0244(8) -0.0137(8)
C13 0.0469(9) 0.0506(9) 0.0461(9) -0.0033(7) -0.0128(7) -0.0087(7)
C14 0.0566(10) 0.0467(9) 0.0562(10) -0.0026(7) -0.0214(8) -0.0122(8)
C15 0.0539(10) 0.0518(9) 0.0523(10) 0.0016(7) -0.0184(8) -0.0195(8)
C16 0.0436(8) 0.0501(9) 0.0492(9) -0.0105(7) -0.0118(7) -0.0049(7)
C17 0.0469(9) 0.0453(8) 0.0657(11) -0.0066(7) -0.0183(8) -0.0117(7)
C18 0.0632(11) 0.0540(10) 0.0540(11) -0.0022(8) -0.0215(9) -0.0076(8)
N2 0.0504(9) 0.0677(10) 0.0716(11) 0.0005(8) -0.0222(8) -0.0145(7)
C20 0.0448(9) 0.0437(8) 0.0643(11) -0.0062(7) -0.0152(8) -0.0123(7)
C21 0.0482(9) 0.0438(9) 0.0733(12) -0.0045(8) -0.0249(8) -0.0128(7)
C22 0.0524(10) 0.0538(10) 0.0674(13) -0.0106(9) -0.0143(9) -0.0055(8)
C23 0.0605(12) 0.0727(13) 0.0544(11) -0.0020(9) -0.0186(9) -0.0206(10)
C24 0.0467(9) 0.0602(10) 0.0585(11) -0.0126(8) -0.0045(8) -0.0125(8)
C25 0.0475(10) 0.0493(10) 0.1107(19) -0.0148(11) -0.0257(11) -0.0040(8)
C27 0.0543(11) 0.0498(10) 0.0924(15) -0.0077(9) -0.0302(10) -0.0092(8)
C28 0.0701(13) 0.0691(12) 0.0736(14) 0.0048(10) -0.0357(11) -0.0183(10)
C29 0.0630(11) 0.0553(10) 0.0538(11) -0.0070(8) -0.0131(9) -0.0048(9)
C30 0.0515(10) 0.0515(10) 0.0891(16) -0.0174(10) -0.0088(10) -0.0083(8)
C31 0.0611(11) 0.0529(10) 0.0532(10) -0.0034(8) -0.0066(8) -0.0122(9)
C32 0.0642(12) 0.0694(12) 0.0642(12) -0.0257(10) -0.0187(10) -0.0067(10)
C33 0.0600(13) 0.0828(15) 0.0787(16) -0.0112(12) 0.0110(11) -0.0178(11)
C34 0.0799(15) 0.0947(16) 0.0539(12) -0.0011(11) -0.0238(11) -0.0297(13)
C35 0.0883(18) 0.0855(17) 0.096(2) 0.0017(15) -0.0574(17) -0.0065(14)
C36 0.0705(14) 0.0788(15) 0.0523(12) -0.0133(10) -0.0048(10) 0.0058(11)
C37 0.0704(15) 0.0732(15) 0.114(2) -0.0055(14) -0.0505(15) 0.0035(12)
C38 0.0887(17) 0.0939(17) 0.0656(14) 0.0061(12) -0.0399(13) -0.0273(14)
C39 0.0711(14) 0.0860(15) 0.0580(12) 0.0068(10) -0.0184(10) -0.0220(12)
C40 0.0826(16) 0.0749(14) 0.0635(13) 0.0069(10) -0.0011(11) -0.0287(12)
C41 0.0807(17) 0.107(2) 0.0629(15) -0.0138(14) 0.0139(13) -0.0108(16)
C42 0.0895(18) 0.1008(19) 0.0563(13) -0.0360(13) -0.0174(12) 0.0099(15)
C43 0.113(2) 0.106(2) 0.0539(14) -0.0141(13) -0.0105(14) -0.0024(17)
C44 0.0728(15) 0.0964(18) 0.0567(13) 0.0039(12) 0.0059(11) -0.0138(13)
C45 0.0805(18) 0.107(2) 0.0699(16) 0.0100(14) -0.0022(14) -0.0118(15)

loop_
_atom_type_symbol
_atom_type_description
_atom_type_scat_dispersion_real
_atom_type_scat_dispersion_imag
_atom_type_scat_source
C C 0.0181 0.0091 'International Tables Vol C Tables 4.2.6.8 and 6.1.1.4'
H H 0.0000 0.0000 'International Tables Vol C Tables 4.2.6.8 and 6.1.1.4'
N N 0.0311 0.0180 'International Tables Vol C Tables 4.2.6.8 and 6.1.1.4'
O O 0.0492 0.0322 'International Tables Vol C Tables 4.2.6.8 and 6.1.1.4'
S S 0.3331 0.5567 'International Tables Vol C Tables 4.2.6.8 and 6.1.1.4'

loop_
_geom_angle_atom_site_label_1
_geom_angle_atom_site_label_2
_geom_angle_atom_site_label_3
_geom_angle
C43 S1 C18 92.31(14)
C46A S2A C26A 98.51(15)
C47A C3A C26A 97.70(15)
C17 C26A C3A 126.80(14)
C17 C26A S2A 120.66(16)
C3A C26A S2A 112.07(13)
C47A C46A S2A 116.1(2)
C46A C47A C3A 115.5(2)
C11 C1 C2 119.09(15)
C11 C1 C10 121.63(16)
C2 C1 C10 119.26(15)
C5 C2 C1 118.22(15)
C5 C2 C6 121.44(16)
C1 C2 C6 120.26(15)
C5 C3 C7 119.69(16)
C5 C3 C14 123.40(17)
C7 C3 C14 116.85(16)
C10 C4 C8 120.26(15)
C10 C4 C15 121.49(16)
C8 C4 C15 118.23(15)
C3 C5 C2 121.95(17)
C8 C6 C2 119.76(16)
C8 C6 C16 124.72(15)
C2 C6 C16 115.43(15)
C11 C7 C3 119.00(15)
C11 C7 C17 124.28(17)
C3 C7 C17 116.66(16)
C6 C8 C4 118.91(15)
C6 C8 C20 122.95(16)
C4 C8 C20 118.07(15)
C15 C9 C28 119.26(19)
C15 C9 C21 120.94(17)
C28 C9 C21 119.79(18)
C4 C10 C1 119.79(16)
C4 C10 C13 123.13(15)
C1 C10 C13 116.49(15)
C7 C11 C1 121.74(16)
C14 N1 N2 120.71(16)
C31 C13 C29 118.29(18)
C31 C13 C10 118.25(16)
C29 C13 C10 123.24(17)
N1 C14 C3 122.38(18)
N1 C14 C18 114.99(17)
C3 C14 C18 122.58(16)
C23 C15 C9 118.31(17)
C23 C15 C4 122.20(17)
C9 C15 C4 119.24(17)
C24 C16 C32 118.86(19)
C24 C16 C6 119.04(16)
C32 C16 C6 121.90(18)
N2 C17 C7 122.13(18)
N2 C17 C26A 114.13(16)
C7 C17 C26A 123.72(17)
C39 C18 C14 131.06(19)
C39 C18 S1 110.86(17)
C14 C18 S1 118.06(15)
C17 N2 N1 121.10(16)
C22 C20 C21 117.53(17)
C22 C20 C8 122.83(17)
C21 C20 C8 119.47(16)
C20 C21 C27 119.86(19)
C20 C21 C9 120.94(16)
C27 C21 C9 119.18(18)
C20 C22 C30 122.0(2)
C15 C23 C34 121.6(2)
C33 C24 C16 121.2(2)
C30 C25 C27 120.12(19)
C25 C27 C21 119.8(2)
C25 C27 C37 121.4(2)
C21 C27 C37 118.8(2)
C38 C28 C9 119.6(2)
C38 C28 C35 121.9(2)
C9 C28 C35 118.6(2)
C36 C29 C13 120.1(2)
C25 C30 C22 120.6(2)
C40 C31 C13 121.3(2)
C16 C32 C42 118.9(2)
C41 C33 C24 119.7(3)
C38 C34 C23 119.8(2)
C37 C35 C28 121.8(2)
C44 C36 C29 120.7(2)
C35 C37 C27 121.5(2)
C34 C38 C28 120.9(2)
C18 C39 C45 111.5(3)
C31 C40 C44 119.6(2)
C42 C41 C33 120.5(3)
C41 C42 C32 120.9(2)
C45 C43 S1 112.0(2)
C36 C44 C40 120.0(2)
C43 C45 C39 113.4(3)

loop_
_geom_bond_atom_site_label_1
_geom_bond_atom_site_label_2
_geom_bond_distance
S1 C43 1.688(4)
S1 C18 1.713(2)
S2A C46A 1.538(3)
S2A C26A 1.628(2)
C3A C47A 1.568(3)
C3A C26A 1.627(2)
C26A C17 1.463(3)
C46A C47A 1.348(4)
C1 C11 1.408(2)
C1 C2 1.425(2)
C1 C10 1.430(2)
C2 C5 1.408(2)
C2 C6 1.432(2)
C3 C5 1.382(2)
C3 C7 1.420(3)
C3 C14 1.445(2)
C4 C10 1.395(2)
C4 C8 1.448(2)
C4 C15 1.484(2)
C6 C8 1.400(2)
C6 C16 1.495(2)
C7 C11 1.384(2)
C7 C17 1.447(2)
C8 C20 1.488(2)
C9 C15 1.417(3)
C9 C28 1.427(3)
C9 C21 1.429(3)
C10 C13 1.493(2)
N1 C14 1.313(2)
N1 N2 1.373(2)
C13 C31 1.388(3)
C13 C29 1.396(3)
C14 C18 1.471(3)
C15 C23 1.392(3)
C16 C24 1.392(3)
C16 C32 1.393(3)
C17 N2 1.315(3)
C18 C39 1.373(3)
C20 C22 1.392(3)
C20 C21 1.417(3)
C21 C27 1.426(3)
C22 C30 1.393(3)
C23 C34 1.396(3)
C24 C33 1.381(3)
C25 C30 1.364(3)
C25 C27 1.394(3)
C27 C37 1.442(3)
C28 C38 1.388(4)
C28 C35 1.433(3)
C29 C36 1.382(3)
C31 C40 1.375(3)
C32 C42 1.404(4)
C33 C41 1.367(4)
C34 C38 1.370(4)
C35 C37 1.328(4)
C36 C44 1.364(4)
C39 C45 1.419(4)
C40 C44 1.386(4)
C41 C42 1.364(5)
C43 C45 1.340(5)
